data_1506634
loop_
_publ_author_name
'Li, Wei-Dong Z'
'Yang, Yu-Rong'

_publ_section_title
;
 Unusual cyclopropanation of 9-bromocamphor derivatives: a novel formal
 C(1)-C(7) bond cleavage of camphor.
;
_journal_issue 14
_journal_name_full 'Organic letters'
_journal_page_first 3107
_journal_page_last 3110
_journal_paper_doi 10.1021/ol051141e
_journal_volume 7
_journal_year 2005
_chemical_formula_sum 'C11 H19 Br O2'
_chemical_formula_weight 263.17
_chemical_name_systematic
; 
 ? 
;
_space_group_IT_number 19
_symmetry_space_group_name_Hall 'P 2ac 2ab'
_symmetry_space_group_name_H-M 'P 21 21 21'
_atom_sites_solution_hydrogens geom
_atom_sites_solution_primary direct
_atom_sites_solution_secondary difmap
_audit_creation_method SHELXL-97
_cell_angle_alpha 90.00
_cell_angle_beta 90.00
_cell_angle_gamma 90.00
_cell_formula_units_Z 8
_cell_length_a 7.2349(15)
_cell_length_b 7.3055(15)
_cell_length_c 44.210(9)
_cell_measurement_temperature 213(2)
_cell_volume 2336.7(8)
_computing_structure_refinement 'SHELXL-97 (Sheldrick, 1997)'
_computing_structure_solution 'SHELXS-97 (Sheldrick, 1990)'
_diffrn_ambient_temperature 213(2)
_diffrn_measured_fraction_theta_full 0.992
_diffrn_measured_fraction_theta_max 0.992
_diffrn_radiation_monochromator graphite
_diffrn_radiation_source 'fine-focus sealed tube'
_diffrn_radiation_type MoK\a
_diffrn_radiation_wavelength 0.71073
_diffrn_reflns_av_R_equivalents 0.0799
_diffrn_reflns_av_sigmaI/netI 0.0897
_diffrn_reflns_limit_h_max 9
_diffrn_reflns_limit_h_min -9
_diffrn_reflns_limit_k_max 6
_diffrn_reflns_limit_k_min -9
_diffrn_reflns_limit_l_max 58
_diffrn_reflns_limit_l_min -58
_diffrn_reflns_number 15105
_diffrn_reflns_theta_full 27.89
_diffrn_reflns_theta_max 27.89
_diffrn_reflns_theta_min 0.92
_exptl_absorpt_coefficient_mu 3.493
_exptl_absorpt_correction_T_max 0.7214
_exptl_absorpt_correction_T_min 0.5417
_exptl_crystal_density_diffrn 1.496
_exptl_crystal_density_method 'not measured'
_exptl_crystal_F_000 1088
_exptl_crystal_size_max 0.20
_exptl_crystal_size_mid 0.18
_exptl_crystal_size_min 0.10
_refine_diff_density_max 0.551
_refine_diff_density_min -0.684
_refine_diff_density_rms 0.107
_refine_ls_abs_structure_details 'Flack H D (1983), Acta Cryst. A39, 876-881'
_refine_ls_abs_structure_Flack 0.061(17)
_refine_ls_extinction_method none
_refine_ls_goodness_of_fit_ref 1.084
_refine_ls_hydrogen_treatment mixed
_refine_ls_matrix_type full
_refine_ls_number_parameters 261
_refine_ls_number_reflns 5525
_refine_ls_number_restraints 0
_refine_ls_restrained_S_all 1.084
_refine_ls_R_factor_all 0.0921
_refine_ls_R_factor_gt 0.0647
_refine_ls_shift/su_max 0.001
_refine_ls_shift/su_mean 0.000
_refine_ls_structure_factor_coef Fsqd
_refine_ls_weighting_details 'calc w=1/[\s^2^(Fo^2^)+(0.0521P)^2^+3.8945P] where P=(Fo^2^+2Fc^2^)/3'
_refine_ls_weighting_scheme calc
_refine_ls_wR_factor_gt 0.1417
_refine_ls_wR_factor_ref 0.1490
_reflns_number_gt 3988
_reflns_number_total 5525
_reflns_threshold_expression >2sigma(I)
_cod_data_source_file ol051141esi20050516_111002.cif
_cod_data_source_block ejc67t
_cod_database_code 1506634

loop_
_symmetry_equiv_pos_as_xyz
'x, y, z'
'-x+1/2, -y, z+1/2'
'-x, y+1/2, -z+1/2'
'x+1/2, -y+1/2, -z'

loop_
_atom_site_label
_atom_site_type_symbol
_atom_site_fract_x
_atom_site_fract_y
_atom_site_fract_z
_atom_site_U_iso_or_equiv
_atom_site_adp_type
_atom_site_occupancy
_atom_site_symmetry_multiplicity
_atom_site_calc_flag
_atom_site_refinement_flags
Br1 Br 0.08840(11) -0.11965(10) 0.099440(16) 0.0460(2) Uani 1 1 d .
O1 O 0.5013(6) 0.1209(6) 0.02868(9) 0.0309(10) Uani 1 1 d .
H1 H 0.4146 0.1425 0.0169 0.046 Uiso 1 1 calc R
O2 O 0.6740(7) 0.4050(7) 0.00294(9) 0.0383(11) Uani 1 1 d .
H2 H 0.6049 0.3149 0.0011 0.057 Uiso 1 1 calc R
C1 C 0.3198(11) -0.0311(10) 0.08153(19) 0.0466(19) Uani 1 1 d .
H1A H 0.4197 -0.0417 0.0964 0.056 Uiso 1 1 calc R
H1B H 0.3518 -0.1074 0.0641 0.056 Uiso 1 1 calc R
C2 C 0.3020(8) 0.1668(8) 0.07155(14) 0.0288(14) Uani 1 1 d .
H2A H 0.2791 0.2446 0.0892 0.035 Uiso 1 1 calc R
H2B H 0.1969 0.1792 0.0577 0.035 Uiso 1 1 calc R
C3 C 0.4800(9) 0.2291(8) 0.05558(13) 0.0238(13) Uani 1 1 d .
C4 C 0.6575(9) 0.2206(9) 0.07401(13) 0.0321(14) Uani 1 1 d .
H4 H 0.6921 0.0969 0.0812 0.038 Uiso 1 1 calc R
C5 C 0.7969(10) 0.3101(10) 0.05202(14) 0.0380(16) Uani 1 1 d .
H5A H 0.8984 0.3674 0.0632 0.046 Uiso 1 1 calc R
H5B H 0.8486 0.2184 0.0382 0.046 Uiso 1 1 calc R
C6 C 0.6879(10) 0.4538(9) 0.03448(13) 0.0307(15) Uani 1 1 d .
C7 C 0.4945(9) 0.4397(8) 0.04921(13) 0.0249(13) Uani 1 1 d .
C8 C 0.5102(10) 0.5114(10) 0.08258(14) 0.0367(16) Uani 1 1 d .
H8A H 0.5755 0.6288 0.0833 0.044 Uiso 1 1 calc R
H8B H 0.3875 0.5268 0.0916 0.044 Uiso 1 1 calc R
C9 C 0.6206(9) 0.3617(9) 0.09922(14) 0.0356(15) Uani 1 1 d .
H9A H 0.5481 0.3079 0.1157 0.043 Uiso 1 1 calc R
H9B H 0.7364 0.4104 0.1074 0.043 Uiso 1 1 calc R
C10 C 0.7724(11) 0.6453(10) 0.03442(17) 0.0460(19) Uani 1 1 d .
H10A H 0.8907 0.6423 0.0241 0.069 Uiso 1 1 calc R
H10B H 0.7900 0.6862 0.0551 0.069 Uiso 1 1 calc R
H10C H 0.6901 0.7291 0.0240 0.069 Uiso 1 1 calc R
C11 C 0.3358(10) 0.5257(9) 0.03126(13) 0.0326(14) Uani 1 1 d .
H11A H 0.3591 0.6554 0.0286 0.049 Uiso 1 1 calc R
H11B H 0.2208 0.5088 0.0422 0.049 Uiso 1 1 calc R
H11C H 0.3269 0.4673 0.0116 0.049 Uiso 1 1 calc R
Br1A Br -0.34639(12) -0.19277(11) 0.148046(17) 0.0519(2) Uani 1 1 d .
O1A O -0.1298(6) 0.2267(6) 0.22137(9) 0.0335(11) Uani 1 1 d .
H1A1 H -0.1728 0.1257 0.2263 0.050 Uiso 1 1 calc R
O2A O 0.1493(8) 0.4053(6) 0.24683(9) 0.0417(12) Uani 1 1 d .
H2A1 H 0.0491 0.3506 0.2483 0.063 Uiso 1 1 calc R
C1A C -0.2721(12) 0.0359(12) 0.16723(18) 0.053(2) Uani 1 1 d .
H1A2 H -0.2836 0.1358 0.1526 0.064 Uiso 1 1 calc R
H1A3 H -0.3559 0.0619 0.1841 0.064 Uiso 1 1 calc R
C2A C -0.0775(10) 0.0298(9) 0.17879(13) 0.0302(14) Uani 1 1 d .
H2A2 H 0.0068 0.0079 0.1618 0.036 Uiso 1 1 calc R
H2A3 H -0.0648 -0.0725 0.1930 0.036 Uiso 1 1 calc R
C3A C -0.0226(9) 0.2070(10) 0.19466(12) 0.0299(15) Uani 1 1 d .
C4A C -0.0380(9) 0.3851(9) 0.17627(13) 0.0311(14) Uani 1 1 d .
H4A H -0.1648 0.4116 0.1691 0.037 Uiso 1 1 calc R
C5A C 0.0389(11) 0.5295(10) 0.19747(16) 0.0411(18) Uani 1 1 d .
H5A1 H -0.0563 0.5738 0.2114 0.049 Uiso 1 1 calc R
H5A2 H 0.0894 0.6336 0.1862 0.049 Uiso 1 1 calc R
C6A C 0.1990(10) 0.4213(9) 0.21518(14) 0.0350(16) Uani 1 1 d .
C7A C 0.1915(9) 0.2290(8) 0.19983(13) 0.0295(15) Uani 1 1 d .
C8A C 0.2597(10) 0.2507(10) 0.16704(12) 0.0336(16) Uani 1 1 d .
H8A1 H 0.2803 0.1308 0.1577 0.040 Uiso 1 1 calc R
H8A2 H 0.3754 0.3203 0.1664 0.040 Uiso 1 1 calc R
C9A C 0.1032(9) 0.3556(9) 0.15045(13) 0.0354(15) Uani 1 1 d .
H9A1 H 0.1475 0.4724 0.1423 0.042 Uiso 1 1 calc R
H9A2 H 0.0504 0.2824 0.1340 0.042 Uiso 1 1 calc R
C10A C 0.3833(11) 0.5139(10) 0.21515(18) 0.0480(19) Uani 1 1 d .
H10D H 0.3759 0.6263 0.2268 0.072 Uiso 1 1 calc R
H10E H 0.4189 0.5420 0.1945 0.072 Uiso 1 1 calc R
H10F H 0.4747 0.4334 0.2241 0.072 Uiso 1 1 calc R
C11A C 0.2877(10) 0.0767(9) 0.21724(13) 0.0378(17) Uani 1 1 d .
H11D H 0.2804 -0.0363 0.2058 0.057 Uiso 1 1 calc R
H11E H 0.2278 0.0604 0.2367 0.057 Uiso 1 1 calc R
H11F H 0.4164 0.1090 0.2203 0.057 Uiso 1 1 calc R

loop_
_atom_site_aniso_label
_atom_site_aniso_U_11
_atom_site_aniso_U_22
_atom_site_aniso_U_33
_atom_site_aniso_U_23
_atom_site_aniso_U_13
_atom_site_aniso_U_12
Br1 0.0505(4) 0.0415(4) 0.0461(4) -0.0034(3) 0.0076(4) -0.0092(4)
O1 0.031(2) 0.034(2) 0.028(2) -0.008(2) -0.0038(18) 0.009(2)
O2 0.036(3) 0.051(3) 0.028(2) -0.003(2) 0.0028(19) -0.004(3)
C1 0.039(4) 0.030(4) 0.071(5) 0.006(3) 0.021(4) 0.001(4)
C2 0.026(3) 0.027(3) 0.034(3) -0.004(3) -0.001(2) 0.010(3)
C3 0.027(3) 0.016(3) 0.028(3) 0.001(2) 0.002(2) 0.009(2)
C4 0.031(3) 0.036(4) 0.030(3) 0.000(3) -0.005(3) 0.012(3)
C5 0.040(4) 0.038(4) 0.035(3) -0.007(3) -0.006(3) 0.001(3)
C6 0.035(4) 0.034(3) 0.022(3) -0.002(3) -0.003(3) -0.004(3)
C7 0.027(3) 0.022(3) 0.026(3) -0.003(2) -0.003(3) 0.005(3)
C8 0.041(4) 0.037(4) 0.032(3) -0.009(3) -0.004(3) 0.009(3)
C9 0.042(4) 0.039(4) 0.025(3) 0.000(3) -0.004(3) 0.011(3)
C10 0.048(4) 0.042(5) 0.048(4) -0.001(3) 0.002(3) -0.007(4)
C11 0.038(4) 0.033(3) 0.026(3) -0.001(3) -0.007(3) 0.011(3)
Br1A 0.0551(5) 0.0473(4) 0.0534(4) 0.0013(4) -0.0124(4) -0.0102(4)
O1A 0.034(3) 0.030(2) 0.037(2) -0.0018(19) 0.0109(19) 0.005(2)
O2A 0.063(4) 0.035(3) 0.027(2) -0.0024(19) 0.003(2) -0.002(3)
C1A 0.057(5) 0.055(5) 0.049(4) -0.011(4) -0.008(4) 0.018(4)
C2A 0.038(4) 0.026(3) 0.027(3) 0.004(2) 0.008(3) 0.005(3)
C3A 0.040(4) 0.030(3) 0.020(3) 0.001(3) 0.005(3) 0.014(3)
C4A 0.032(4) 0.030(3) 0.031(3) 0.012(3) -0.001(2) 0.008(3)
C5A 0.054(5) 0.024(3) 0.045(4) 0.002(3) 0.008(3) 0.009(3)
C6A 0.044(4) 0.031(4) 0.030(3) -0.002(3) 0.012(3) 0.005(3)
C7A 0.039(4) 0.021(3) 0.029(3) 0.002(2) 0.009(3) 0.005(3)
C8A 0.037(4) 0.048(4) 0.016(3) -0.002(3) 0.005(3) 0.007(3)
C9A 0.041(4) 0.040(4) 0.025(3) 0.003(3) 0.011(3) -0.005(3)
C10A 0.046(5) 0.038(4) 0.060(5) -0.011(4) -0.004(4) -0.008(4)
C11A 0.051(5) 0.043(4) 0.020(3) 0.003(3) -0.002(3) 0.013(3)

loop_
_atom_type_symbol
_atom_type_description
_atom_type_scat_dispersion_real
_atom_type_scat_dispersion_imag
_atom_type_scat_source
C C 0.0033 0.0016 'International Tables Vol C Tables 4.2.6.8 and 6.1.1.4'
H H 0.0000 0.0000 'International Tables Vol C Tables 4.2.6.8 and 6.1.1.4'
O O 0.0106 0.0060 'International Tables Vol C Tables 4.2.6.8 and 6.1.1.4'
Br Br -0.2901 2.4595 'International Tables Vol C Tables 4.2.6.8 and 6.1.1.4'

loop_
_geom_angle_atom_site_label_1
_geom_angle_atom_site_label_2
_geom_angle_atom_site_label_3
_geom_angle
C3 O1 H1 109.5
C6 O2 H2 109.5
C2 C1 Br1 111.0(5)
C2 C1 H1A 109.4
Br1 C1 H1A 109.4
C2 C1 H1B 109.4
Br1 C1 H1B 109.4
H1A C1 H1B 108.0
C1 C2 C3 110.2(5)
C1 C2 H2A 109.6
C3 C2 H2A 109.6
C1 C2 H2B 109.6
C3 C2 H2B 109.6
H2A C2 H2B 108.1
O1 C3 C4 109.3(5)
O1 C3 C2 107.9(5)
C4 C3 C2 116.6(5)
O1 C3 C7 112.6(5)
C4 C3 C7 94.6(5)
C2 C3 C7 115.4(5)
C3 C4 C9 102.3(5)
C3 C4 C5 101.3(5)
C9 C4 C5 106.5(6)
C3 C4 H4 115.0
C9 C4 H4 115.0
C5 C4 H4 115.0
C6 C5 C4 105.9(5)
C6 C5 H5A 110.6
C4 C5 H5A 110.6
C6 C5 H5B 110.6
C4 C5 H5B 110.6
H5A C5 H5B 108.7
O2 C6 C5 110.9(5)
O2 C6 C10 104.7(5)
C5 C6 C10 115.1(6)
O2 C6 C7 109.1(5)
C5 C6 C7 102.0(5)
C10 C6 C7 115.1(6)
C11 C7 C6 115.7(5)
C11 C7 C3 116.5(5)
C6 C7 C3 101.6(5)
C11 C7 C8 113.8(5)
C6 C7 C8 108.0(5)
C3 C7 C8 99.4(5)
C9 C8 C7 104.4(5)
C9 C8 H8A 110.9
C7 C8 H8A 110.9
C9 C8 H8B 110.9
C7 C8 H8B 110.9
H8A C8 H8B 108.9
C8 C9 C4 102.7(5)
C8 C9 H9A 111.2
C4 C9 H9A 111.2
C8 C9 H9B 111.2
C4 C9 H9B 111.2
H9A C9 H9B 109.1
C6 C10 H10A 109.5
C6 C10 H10B 109.5
H10A C10 H10B 109.5
C6 C10 H10C 109.5
H10A C10 H10C 109.5
H10B C10 H10C 109.5
C7 C11 H11A 109.5
C7 C11 H11B 109.5
H11A C11 H11B 109.5
C7 C11 H11C 109.5
H11A C11 H11C 109.5
H11B C11 H11C 109.5
C3A O1A H1A1 109.5
C6A O2A H2A1 109.5
C2A C1A Br1A 112.5(5)
C2A C1A H1A2 109.1
Br1A C1A H1A2 109.1
C2A C1A H1A3 109.1
Br1A C1A H1A3 109.1
H1A2 C1A H1A3 107.8
C1A C2A C3A 112.1(6)
C1A C2A H2A2 109.2
C3A C2A H2A2 109.2
C1A C2A H2A3 109.2
C3A C2A H2A3 109.2
H2A2 C2A H2A3 107.9
O1A C3A C2A 109.0(5)
O1A C3A C4A 108.3(5)
C2A C3A C4A 117.1(5)
O1A C3A C7A 114.0(5)
C2A C3A C7A 114.2(5)
C4A C3A C7A 93.5(5)
C5A C4A C3A 103.6(5)
C5A C4A C9A 108.1(6)
C3A C4A C9A 103.0(5)
C5A C4A H4A 113.7
C3A C4A H4A 113.7
C9A C4A H4A 113.7
C4A C5A C6A 102.9(5)
C4A C5A H5A1 111.2
C6A C5A H5A1 111.2
C4A C5A H5A2 111.2
C6A C5A H5A2 111.2
H5A1 C5A H5A2 109.1
O2A C6A C10A 105.0(6)
O2A C6A C7A 109.8(5)
C10A C6A C7A 116.0(6)
O2A C6A C5A 109.4(5)
C10A C6A C5A 114.8(6)
C7A C6A C5A 101.9(5)
C11A C7A C8A 113.9(5)
C11A C7A C6A 114.9(5)
C8A C7A C6A 107.8(5)
C11A C7A C3A 116.7(6)
C8A C7A C3A 100.9(5)
C6A C7A C3A 100.9(5)
C7A C8A C9A 105.2(5)
C7A C8A H8A1 110.7
C9A C8A H8A1 110.7
C7A C8A H8A2 110.7
C9A C8A H8A2 110.7
H8A1 C8A H8A2 108.8
C4A C9A C8A 101.7(4)
C4A C9A H9A1 111.4
C8A C9A H9A1 111.4
C4A C9A H9A2 111.4
C8A C9A H9A2 111.4
H9A1 C9A H9A2 109.3
C6A C10A H10D 109.5
C6A C10A H10E 109.5
H10D C10A H10E 109.5
C6A C10A H10F 109.5
H10D C10A H10F 109.5
H10E C10A H10F 109.5
C7A C11A H11D 109.5
C7A C11A H11E 109.5
H11D C11A H11E 109.5
C7A C11A H11F 109.5
H11D C11A H11F 109.5
H11E C11A H11F 109.5

loop_
_geom_bond_atom_site_label_1
_geom_bond_atom_site_label_2
_geom_bond_distance
Br1 C1 1.962(7)
O1 C3 1.436(7)
O1 H1 0.8300
O2 C6 1.443(7)
O2 H2 0.8300
C1 C2 1.517(9)
C1 H1A 0.9800
C1 H1B 0.9800
C2 C3 1.538(9)
C2 H2A 0.9800
C2 H2B 0.9800
C3 C4 1.522(9)
C3 C7 1.568(9)
C4 C9 1.542(8)
C4 C5 1.546(10)
C4 H4 0.9900
C5 C6 1.525(10)
C5 H5A 0.9800
C5 H5B 0.9800
C6 C10 1.527(10)
C6 C7 1.546(9)
C7 C11 1.531(8)
C7 C8 1.570(8)
C8 C9 1.541(9)
C8 H8A 0.9800
C8 H8B 0.9800
C9 H9A 0.9800
C9 H9B 0.9800
C10 H10A 0.9700
C10 H10B 0.9700
C10 H10C 0.9700
C11 H11A 0.9700
C11 H11B 0.9700
C11 H11C 0.9700
Br1A C1A 1.949(9)
O1A C3A 1.420(7)
O1A H1A1 0.8300
O2A C6A 1.449(7)
O2A H2A1 0.8300
C1A C2A 1.498(11)
C1A H1A2 0.9800
C1A H1A3 0.9800
C2A C3A 1.525(9)
C2A H2A2 0.9800
C2A H2A3 0.9800
C3A C4A 1.539(9)
C3A C7A 1.574(9)
C4A C5A 1.517(10)
C4A C9A 1.547(8)
C4A H4A 0.9900
C5A C6A 1.606(10)
C5A H5A1 0.9800
C5A H5A2 0.9800
C6A C10A 1.495(10)
C6A C7A 1.561(9)
C7A C11A 1.522(9)
C7A C8A 1.539(8)
C8A C9A 1.551(9)
C8A H8A1 0.9800
C8A H8A2 0.9800
C9A H9A1 0.9800
C9A H9A2 0.9800
C10A H10D 0.9700
C10A H10E 0.9700
C10A H10F 0.9700
C11A H11D 0.9700
C11A H11E 0.9700
C11A H11F 0.9700

loop_
_geom_hbond_atom_site_label_D
_geom_hbond_atom_site_label_H
_geom_hbond_atom_site_label_A
_geom_hbond_distance_DH
_geom_hbond_distance_HA
_geom_hbond_distance_DA
_geom_hbond_angle_DHA
_geom_hbond_site_symmetry_A
O1 H1 O2 0.83 1.98 2.756(6) 155.3 4_455
O1A H1A1 O2A 0.83 2.01 2.740(6) 146.8 3_545

loop_
_geom_torsion_atom_site_label_1
_geom_torsion_atom_site_label_2
_geom_torsion_atom_site_label_3
_geom_torsion_atom_site_label_4
_geom_torsion
Br1 C1 C2 C3 -176.0(4)
C1 C2 C3 O1 63.5(7)
C1 C2 C3 C4 -59.9(7)
C1 C2 C3 C7 -169.6(6)
O1 C3 C4 C9 172.8(5)
C2 C3 C4 C9 -64.6(6)
C7 C3 C4 C9 56.9(5)
O1 C3 C4 C5 62.8(6)
C2 C3 C4 C5 -174.5(5)
C7 C3 C4 C5 -53.1(5)
C3 C4 C5 C6 33.1(6)
C9 C4 C5 C6 -73.6(6)
C4 C5 C6 O2 -113.6(6)
C4 C5 C6 C10 127.8(6)
C4 C5 C6 C7 2.5(6)
O2 C6 C7 C11 -45.8(7)
C5 C6 C7 C11 -163.2(5)
C10 C6 C7 C11 71.4(7)
O2 C6 C7 C3 81.3(6)
C5 C6 C7 C3 -36.1(6)
C10 C6 C7 C3 -161.4(6)
O2 C6 C7 C8 -174.7(5)
C5 C6 C7 C8 67.9(6)
C10 C6 C7 C8 -57.4(7)
O1 C3 C7 C11 69.1(7)
C4 C3 C7 C11 -177.7(5)
C2 C3 C7 C11 -55.3(7)
O1 C3 C7 C6 -57.5(6)
C4 C3 C7 C6 55.6(5)
C2 C3 C7 C6 178.1(5)
O1 C3 C7 C8 -168.2(5)
C4 C3 C7 C8 -55.0(5)
C2 C3 C7 C8 67.4(6)
C11 C7 C8 C9 159.0(6)
C6 C7 C8 C9 -71.2(7)
C3 C7 C8 C9 34.4(7)
C7 C8 C9 C4 0.1(7)
C3 C4 C9 C8 -36.3(7)
C5 C4 C9 C8 69.7(6)
Br1A C1A C2A C3A -178.2(4)
C1A C2A C3A O1A 66.0(7)
C1A C2A C3A C4A -57.3(8)
C1A C2A C3A C7A -165.1(6)
O1A C3A C4A C5A 60.3(7)
C2A C3A C4A C5A -176.0(6)
C7A C3A C4A C5A -56.4(5)
O1A C3A C4A C9A 172.8(5)
C2A C3A C4A C9A -63.4(7)
C7A C3A C4A C9A 56.1(5)
C3A C4A C5A C6A 34.7(6)
C9A C4A C5A C6A -74.1(6)
C4A C5A C6A O2A -114.1(6)
C4A C5A C6A C10A 128.2(6)
C4A C5A C6A C7A 2.1(6)
O2A C6A C7A C11A -47.5(8)
C10A C6A C7A C11A 71.3(7)
C5A C6A C7A C11A -163.3(5)
O2A C6A C7A C8A -175.7(5)
C10A C6A C7A C8A -56.9(8)
C5A C6A C7A C8A 68.5(6)
O2A C6A C7A C3A 79.0(6)
C10A C6A C7A C3A -162.3(6)
C5A C6A C7A C3A -36.9(6)
O1A C3A C7A C11A 70.0(7)
C2A C3A C7A C11A -56.3(7)
C4A C3A C7A C11A -178.2(5)
O1A C3A C7A C8A -166.0(5)
C2A C3A C7A C8A 67.7(6)
C4A C3A C7A C8A -54.2(5)
O1A C3A C7A C6A -55.3(7)
C2A C3A C7A C6A 178.4(5)
C4A C3A C7A C6A 56.5(5)
C11A C7A C8A C9A 159.8(6)
C6A C7A C8A C9A -71.4(7)
C3A C7A C8A C9A 34.0(6)
C5A C4A C9A C8A 72.6(6)
C3A C4A C9A C8A -36.7(6)
C7A C8A C9A C4A 0.9(7)

loop_
_cod_related_entry_id
_cod_related_entry_database
_cod_related_entry_code
1 ChemSpider 30651737
